data_7133415
loop_
_publ_author_name
'Li, Kai'
'Zhao, Zhengxing'
'Qin, Wenling'
'Liu, Yidong'
'Yan, Hailong'

_publ_section_title
;
 Catalytic asymmetric construction of bridged bicyclo[<i>m</i>.3.1] rings
 using an intramolecular Diels-Alder reaction.
;
_journal_issue 71
_journal_name_full 'Chemical communications (Cambridge, England)'
_journal_page_first 9570
_journal_page_last 9573
_journal_paper_doi 10.1039/d4cc02850c
_journal_volume 60
_journal_year 2024
_chemical_absolute_configuration ad
_chemical_formula_moiety 'C21 H15 Br O2'
_chemical_formula_sum 'C21 H15 Br O2'
_chemical_formula_weight 379.24
_space_group_crystal_system monoclinic
_space_group_IT_number 4
_space_group_name_Hall 'P 2yb'
_space_group_name_H-M_alt 'P 1 21 1'
_atom_sites_solution_hydrogens geom
_atom_sites_solution_primary dual
_audit_creation_date 2021-11-17
_audit_creation_method
;
Olex2 1.5
(compiled 2021.10.07 svn.r9718050b for OlexSys, GUI svn.r6410)
;
_audit_update_record
;
2022-02-11 deposited with the CCDC.	2024-07-23 downloaded from the CCDC.
;
_cell_angle_alpha 90
_cell_angle_beta 114.336(6)
_cell_angle_gamma 90
_cell_formula_units_Z 4
_cell_length_a 8.8697(4)
_cell_length_b 22.6968(7)
_cell_length_c 8.9630(5)
_cell_measurement_reflns_used 4427
_cell_measurement_temperature 293(2)
_cell_measurement_theta_max 24.8520
_cell_measurement_theta_min 4.2130
_cell_volume 1644.05(15)
_computing_cell_refinement 'CrysAlisPro 1.171.41.117a (Rigaku OD, 2021)'
_computing_data_collection 'CrysAlisPro 1.171.41.117a (Rigaku OD, 2021)'
_computing_data_reduction 'CrysAlisPro 1.171.41.117a (Rigaku OD, 2021)'
_computing_molecular_graphics 'Olex2 1.5 (Dolomanov et al., 2009)'
_computing_publication_material 'Olex2 1.5 (Dolomanov et al., 2009)'
_computing_structure_refinement 'SHELXL 2018/3 (Sheldrick, 2015)'
_computing_structure_solution 'SHELXT 2018/2 (Sheldrick, 2018)'
_diffrn_ambient_temperature 293(2)
_diffrn_detector 'CCD plate'
_diffrn_detector_area_resol_mean 16.0892
_diffrn_detector_type Eos
_diffrn_measured_fraction_theta_full 0.997
_diffrn_measured_fraction_theta_max 0.895
_diffrn_measurement_details
;
List of Runs (angles in degrees, time in seconds):

  # Type    Start    End  Width  t~exp~   \w     \q     \k     \f   Frames
#--------------------------------------------------------------------------
  1  \w     38.00  95.00   1.00    4.00    --   18.74-178.00 -90.00   57
  2  \w    -12.00  91.00   1.00    4.00    --   18.74  19.00-120.00  103
  3  \w     48.00  83.00   1.00    4.00    --   18.74  57.00-120.00   35
  4  \w     46.00  72.00   1.00    4.00    --   18.74 178.00 -30.00   26
  5  \w    -64.00  25.00   1.00    4.00    --  -18.85 -19.00 -30.00   89
  6  \w    -41.00  36.00   1.00    4.00    --  -18.85  38.00 120.00   77
;
_diffrn_measurement_device 'four-circle diffractometer'
_diffrn_measurement_device_type 'SuperNova, Single source at offset/far, Eos'
_diffrn_measurement_method '\w scans'
_diffrn_orient_matrix_type 'CrysAlisPro convention (1999,Acta A55,543-557)'
_diffrn_orient_matrix_UB_11 -0.0574829000
_diffrn_orient_matrix_UB_12 0.0048946000
_diffrn_orient_matrix_UB_13 -0.0819763000
_diffrn_orient_matrix_UB_21 0.0469931000
_diffrn_orient_matrix_UB_22 0.0245828000
_diffrn_orient_matrix_UB_23 -0.0051090000
_diffrn_orient_matrix_UB_31 0.0468252000
_diffrn_orient_matrix_UB_32 -0.0186635000
_diffrn_orient_matrix_UB_33 -0.0282931000
_diffrn_radiation_monochromator mirror
_diffrn_radiation_probe x-ray
_diffrn_radiation_type 'Mo K\a'
_diffrn_radiation_wavelength 0.71073
_diffrn_reflns_av_R_equivalents 0.0339
_diffrn_reflns_av_unetI/netI 0.0728
_diffrn_reflns_Laue_measured_fraction_full 0.997
_diffrn_reflns_Laue_measured_fraction_max 0.895
_diffrn_reflns_limit_h_max 12
_diffrn_reflns_limit_h_min -12
_diffrn_reflns_limit_k_max 30
_diffrn_reflns_limit_k_min -30
_diffrn_reflns_limit_l_max 12
_diffrn_reflns_limit_l_min -11
_diffrn_reflns_number 13047
_diffrn_reflns_point_group_measured_fraction_full 0.997
_diffrn_reflns_point_group_measured_fraction_max 0.854
_diffrn_reflns_theta_full 25.242
_diffrn_reflns_theta_max 29.012
_diffrn_reflns_theta_min 3.591
_diffrn_source 'micro-focus sealed X-ray tube'
_diffrn_source_type 'SuperNova (Mo) X-ray Source'
_exptl_absorpt_coefficient_mu 2.510
_exptl_absorpt_correction_T_max 1.00000
_exptl_absorpt_correction_T_min 0.66447
_exptl_absorpt_correction_type multi-scan
_exptl_absorpt_process_details
;
CrysAlisPro 1.171.41.117a (Rigaku Oxford Diffraction, 2021)
Empirical absorption correction using spherical harmonics,
implemented in SCALE3 ABSPACK scaling algorithm.
;
_exptl_crystal_colour 'clear light colourless'
_exptl_crystal_colour_lustre clear
_exptl_crystal_colour_modifier light
_exptl_crystal_colour_primary colourless
_exptl_crystal_density_diffrn 1.532
_exptl_crystal_description block
_exptl_crystal_F_000 768
_exptl_crystal_size_max 0.26
_exptl_crystal_size_mid 0.25
_exptl_crystal_size_min 0.24
_refine_diff_density_max 0.338
_refine_diff_density_min -0.485
_refine_diff_density_rms 0.057
_refine_ls_abs_structure_details
;
 Flack x determined using 1747 quotients [(I+)-(I-)]/[(I+)+(I-)]
 (Parsons, Flack and Wagner, Acta Cryst. B69 (2013) 249-259).
;
_refine_ls_abs_structure_Flack -0.001(6)
_refine_ls_extinction_method none
_refine_ls_goodness_of_fit_ref 1.010
_refine_ls_hydrogen_treatment constr
_refine_ls_matrix_type full
_refine_ls_number_parameters 433
_refine_ls_number_reflns 7480
_refine_ls_number_restraints 1
_refine_ls_restrained_S_all 1.010
_refine_ls_R_factor_all 0.0868
_refine_ls_R_factor_gt 0.0472
_refine_ls_shift/su_max 0.001
_refine_ls_shift/su_mean 0.000
_refine_ls_structure_factor_coef Fsqd
_refine_ls_weighting_details 'w=1/[\s^2^(Fo^2^)+(0.0257P)^2^] where P=(Fo^2^+2Fc^2^)/3'
_refine_ls_weighting_scheme calc
_refine_ls_wR_factor_gt 0.0727
_refine_ls_wR_factor_ref 0.0867
_reflns_Friedel_coverage 0.862
_reflns_Friedel_fraction_full 0.998
_reflns_Friedel_fraction_max 0.810
_reflns_number_gt 5045
_reflns_number_total 7480
_reflns_threshold_expression 'I > 2\s(I)'
_cod_data_source_file d4cc02850c2.cif
_cod_data_source_block 20211117-zzx-968
_cod_depositor_comments 'Adding full bibliography for 7133411--7133420.cif.'
_cod_database_code 7133415
_shelx_shelxl_version_number 2018/3
_chemical_oxdiff_formula 'C21 H15 Br O2'
_shelx_space_group_comment
;
The symmetry employed for this shelxl refinement is uniquely defined
by the following loop, which should always be used as a source of
symmetry information in preference to the above space-group names.
They are only intended as comments.
;
_olex2_refinement_description
;
1. Fixed Uiso
 At 1.2 times of:
  All C(H) groups, All C(H,H) groups
2.a Ternary CH refined with riding coordinates:
 C13(H13), C34(H34)
2.b Secondary CH2 refined with riding coordinates:
 C33(H33A,H33B), C14(H14A,H14B), C35(H35A,H35B), C12(H12A,H12B)
2.c Aromatic/amide H refined with riding coordinates:
 C29(H29), C2(H2), C23(H23), C24(H24), C28(H28), C19(H19), C37(H37), C7(H7),
 C40(H40), C25(H25), C8(H8), C38(H38), C26(H26), C5(H5), C39(H39), C16(H16),
 C3(H3), C18(H18), C17(H17), C4(H4)
;
_olex2_submission_special_instructions 'No special instructions were received'
_oxdiff_exptl_absorpt_empirical_details
;
Empirical correction (ABSPACK) includes:
- Absorption correction using spherical harmonics
- Frame scaling
;
_oxdiff_exptl_absorpt_empirical_full_max 1.333
_oxdiff_exptl_absorpt_empirical_full_min 0.799

loop_
_space_group_symop_operation_xyz
'x, y, z'
'-x, y+1/2, -z'

loop_
_atom_site_label
_atom_site_type_symbol
_atom_site_fract_x
_atom_site_fract_y
_atom_site_fract_z
_atom_site_U_iso_or_equiv
_atom_site_adp_type
_atom_site_occupancy
_atom_site_site_symmetry_order
_atom_site_calc_flag
_atom_site_refinement_flags_posn
_atom_site_refinement_flags_adp
_atom_site_refinement_flags_occupancy
_atom_site_disorder_assembly
_atom_site_disorder_group
Br2 Br 0.94095(9) 0.72651(3) 0.65062(9) 0.0649(2) Uani 1 1 d . . . . .
Br1 Br -0.15153(8) 0.36277(3) 0.74383(9) 0.0656(2) Uani 1 1 d . . . . .
O1 O 0.0977(6) 0.27525(18) 0.9404(6) 0.0635(13) Uani 1 1 d . . . . .
O2 O 0.2835(7) 0.4419(2) 0.6904(6) 0.0656(14) Uani 1 1 d . . . . .
O4 O 0.5786(6) 0.62980(18) 0.7940(6) 0.0557(12) Uani 1 1 d . . . . .
O3 O 1.0046(6) 0.6053(2) 0.5634(6) 0.0679(14) Uani 1 1 d . . . . .
C11 C 0.0904(6) 0.3685(3) 0.8086(6) 0.0376(12) Uani 1 1 d . . . . .
C22 C 0.5565(7) 0.6804(2) 0.3940(7) 0.0372(13) Uani 1 1 d . . . . .
C27 C 0.3845(8) 0.6917(2) 0.3174(8) 0.0466(16) Uani 1 1 d . . . . .
C29 C 0.3575(8) 0.6659(3) 0.5638(9) 0.0509(17) Uani 1 1 d . . . . .
H29 H 0.292086 0.660171 0.621223 0.061 Uiso 1 1 calc R U . . .
C30 C 0.5278(8) 0.6536(2) 0.6400(8) 0.0405(14) Uani 1 1 d . . . . .
C2 C 0.0629(8) 0.4209(3) 1.1075(7) 0.0483(16) Uani 1 1 d . . . . .
H2 H 0.026023 0.382608 1.076451 0.058 Uiso 1 1 calc R U . . .
C10 C 0.1525(7) 0.4289(2) 0.8781(7) 0.0374(14) Uani 1 1 d . . . . .
C32 C 0.8155(7) 0.6545(2) 0.6544(7) 0.0396(14) Uani 1 1 d . . . . .
C23 C 0.6448(9) 0.6822(2) 0.2932(8) 0.0492(16) Uani 1 1 d . . . . .
H23 H 0.758534 0.675816 0.340243 0.059 Uiso 1 1 calc R U . . .
C1 C 0.1343(7) 0.4524(2) 1.0184(7) 0.0405(14) Uani 1 1 d . . . . .
C41 C 0.7665(7) 0.5509(2) 0.5323(8) 0.0449(16) Uani 1 1 d . . . . .
C24 C 0.5672(11) 0.6930(3) 0.1286(9) 0.061(2) Uani 1 1 d . . . . .
H24 H 0.627582 0.692168 0.064929 0.073 Uiso 1 1 calc R U . . .
C28 C 0.2885(8) 0.6856(3) 0.4095(9) 0.0551(18) Uani 1 1 d . . . . .
H28 H 0.176748 0.695299 0.362417 0.066 Uiso 1 1 calc R U . . .
C33 C 0.8612(8) 0.6433(3) 0.8366(7) 0.0504(17) Uani 1 1 d . . . . .
H33A H 0.970756 0.625978 0.886264 0.060 Uiso 1 1 calc R U . . .
H33B H 0.864254 0.680575 0.890950 0.060 Uiso 1 1 calc R U . . .
C31 C 0.6312(7) 0.6643(2) 0.5634(7) 0.0336(13) Uani 1 1 d . . . . .
C13 C 0.2745(9) 0.3801(3) 0.6610(8) 0.0556(18) Uani 1 1 d . . . . .
H13 H 0.273436 0.374836 0.552087 0.067 Uiso 1 1 calc R U . . .
C9 C 0.2391(8) 0.4612(3) 0.8099(8) 0.0494(17) Uani 1 1 d . . . . .
C19 C 0.4104(10) 0.3088(2) 1.1892(8) 0.0553(18) Uani 1 1 d . . . . .
H19 H 0.336115 0.295546 1.230711 0.066 Uiso 1 1 calc R U . . .
C36 C 0.6872(8) 0.5269(2) 0.6233(9) 0.0460(16) Uani 1 1 d . . . . .
C15 C 0.4669(8) 0.3422(2) 0.9593(8) 0.0487(16) Uani 1 1 d . . . . .
C20 C 0.3554(7) 0.3234(2) 1.0238(8) 0.0413(14) Uani 1 1 d . . . . .
C37 C 0.5709(8) 0.4827(3) 0.5514(10) 0.061(2) Uani 1 1 d . . . . .
H37 H 0.515397 0.466282 0.609585 0.074 Uiso 1 1 calc R U . . .
C7 C 0.2644(9) 0.5430(3) 0.9861(11) 0.072(2) Uani 1 1 d . . . . .
H7 H 0.297149 0.581640 1.017964 0.086 Uiso 1 1 calc R U . . .
C40 C 0.7314(9) 0.5294(3) 0.3752(9) 0.0611(19) Uani 1 1 d . . . . .
H40 H 0.784935 0.545470 0.314766 0.073 Uiso 1 1 calc R U . . .
C25 C 0.3988(12) 0.7052(3) 0.0562(10) 0.071(2) Uani 1 1 d . . . . .
H25 H 0.347353 0.713203 -0.055401 0.086 Uiso 1 1 calc R U . . .
C21 C 0.1735(7) 0.3173(2) 0.9255(7) 0.0403(14) Uani 1 1 d . . . . .
C6 C 0.1896(8) 0.5110(3) 1.0698(9) 0.0518(17) Uani 1 1 d . . . . .
C8 C 0.2906(9) 0.5200(3) 0.8615(12) 0.071(2) Uani 1 1 d . . . . .
H8 H 0.342115 0.542262 0.808832 0.085 Uiso 1 1 calc R U . . .
C38 C 0.5364(10) 0.4627(3) 0.3949(13) 0.081(3) Uani 1 1 d . . . . .
H38 H 0.456073 0.433938 0.347776 0.097 Uiso 1 1 calc R U . . .
C14 C 0.4279(9) 0.3482(3) 0.7806(9) 0.0618(19) Uani 1 1 d . . . . .
H14A H 0.423639 0.308593 0.738408 0.074 Uiso 1 1 calc R U . . .
H14B H 0.522472 0.367349 0.773379 0.074 Uiso 1 1 calc R U . . .
C34 C 0.7396(9) 0.6031(3) 0.8610(8) 0.0540(17) Uani 1 1 d . . . . .
H34 H 0.772804 0.600780 0.979501 0.065 Uiso 1 1 calc R U . . .
C26 C 0.3096(10) 0.7055(2) 0.1470(9) 0.064(2) Uani 1 1 d . . . . .
H26 H 0.197670 0.714965 0.097849 0.076 Uiso 1 1 calc R U . . .
C35 C 0.7328(9) 0.5399(3) 0.8016(9) 0.0593(19) Uani 1 1 d . . . . .
H35A H 0.840782 0.522540 0.863193 0.071 Uiso 1 1 calc R U . . .
H35B H 0.654948 0.518785 0.832564 0.071 Uiso 1 1 calc R U . . .
C42 C 0.8769(8) 0.6028(2) 0.5830(8) 0.0451(15) Uani 1 1 d . . . . .
C5 C 0.1691(10) 0.5343(3) 1.2068(10) 0.073(2) Uani 1 1 d . . . . .
H5 H 0.204297 0.572553 1.239961 0.088 Uiso 1 1 calc R U . . .
C12 C 0.1102(8) 0.3585(3) 0.6497(7) 0.0575(16) Uani 1 1 d . . . . .
H12A H 0.099973 0.316704 0.624292 0.069 Uiso 1 1 calc R U . . .
H12B H 0.022296 0.378822 0.561151 0.069 Uiso 1 1 calc R U . . .
C39 C 0.6195(11) 0.4851(3) 0.3096(11) 0.076(2) Uani 1 1 d . . . . .
H39 H 0.600144 0.470132 0.206675 0.091 Uiso 1 1 calc R U . . .
C16 C 0.6313(9) 0.3476(3) 1.0684(12) 0.073(2) Uani 1 1 d . . . . .
H16 H 0.707038 0.361258 1.029204 0.087 Uiso 1 1 calc R U . . .
C3 C 0.0461(8) 0.4458(3) 1.2411(9) 0.0634(19) Uani 1 1 d . . . . .
H3 H -0.001844 0.424306 1.298455 0.076 Uiso 1 1 calc R U . . .
C18 C 0.5775(12) 0.3142(3) 1.2910(10) 0.078(3) Uani 1 1 d . . . . .
H18 H 0.615083 0.304503 1.401262 0.093 Uiso 1 1 calc R U . . .
C17 C 0.6874(10) 0.3338(3) 1.2309(13) 0.085(3) Uani 1 1 d . . . . .
H17 H 0.799041 0.337673 1.299761 0.102 Uiso 1 1 calc R U . . .
C4 C 0.1015(10) 0.5035(4) 1.2900(11) 0.082(3) Uani 1 1 d . . . . .
H4 H 0.090939 0.520192 1.379999 0.099 Uiso 1 1 calc R U . . .

loop_
_atom_site_aniso_label
_atom_site_aniso_U_11
_atom_site_aniso_U_22
_atom_site_aniso_U_33
_atom_site_aniso_U_23
_atom_site_aniso_U_13
_atom_site_aniso_U_12
Br2 0.0564(4) 0.0532(3) 0.0791(5) -0.0008(4) 0.0220(4) -0.0194(4)
Br1 0.0357(3) 0.0850(5) 0.0639(5) -0.0140(4) 0.0084(3) -0.0011(4)
O1 0.057(3) 0.047(2) 0.081(4) 0.009(2) 0.022(3) -0.017(2)
O2 0.090(4) 0.054(3) 0.078(4) 0.024(3) 0.061(3) 0.013(3)
O4 0.065(3) 0.061(3) 0.054(3) 0.008(2) 0.037(3) 0.010(2)
O3 0.044(3) 0.074(3) 0.096(4) -0.003(3) 0.040(3) 0.000(2)
C11 0.027(2) 0.048(3) 0.035(3) 0.004(3) 0.010(2) 0.006(3)
C22 0.040(3) 0.028(3) 0.043(4) -0.002(3) 0.016(3) 0.000(3)
C27 0.046(4) 0.024(3) 0.052(4) -0.006(3) 0.003(3) 0.000(3)
C29 0.047(4) 0.042(3) 0.069(5) -0.013(3) 0.029(4) -0.004(3)
C30 0.046(4) 0.035(3) 0.046(4) -0.005(3) 0.024(3) 0.002(3)
C2 0.045(4) 0.056(4) 0.040(4) -0.007(3) 0.014(3) -0.001(3)
C10 0.031(3) 0.038(3) 0.040(4) 0.009(3) 0.012(3) 0.009(3)
C32 0.038(3) 0.039(3) 0.040(4) -0.008(3) 0.013(3) -0.005(3)
C23 0.061(4) 0.035(3) 0.052(4) 0.001(3) 0.024(4) 0.002(3)
C1 0.029(3) 0.044(3) 0.041(4) 0.001(3) 0.007(3) 0.005(3)
C41 0.036(3) 0.038(3) 0.058(4) -0.004(3) 0.016(3) 0.010(3)
C24 0.103(7) 0.039(3) 0.049(5) -0.002(3) 0.038(5) -0.005(4)
C28 0.034(4) 0.046(4) 0.075(5) -0.010(4) 0.012(4) 0.005(3)
C33 0.055(4) 0.050(3) 0.036(4) 0.001(3) 0.009(3) -0.004(3)
C31 0.036(3) 0.028(3) 0.036(3) -0.002(2) 0.015(3) 0.003(2)
C13 0.072(5) 0.060(4) 0.049(4) 0.008(3) 0.039(4) 0.010(4)
C9 0.047(4) 0.044(3) 0.060(5) 0.023(3) 0.024(4) 0.012(3)
C19 0.066(5) 0.035(3) 0.049(4) 0.002(3) 0.008(4) 0.000(3)
C36 0.032(3) 0.034(3) 0.064(5) 0.007(3) 0.011(3) 0.009(3)
C15 0.042(4) 0.030(3) 0.070(5) -0.002(3) 0.018(4) 0.004(3)
C20 0.044(3) 0.021(3) 0.051(4) 0.004(3) 0.011(3) 0.005(3)
C37 0.047(4) 0.035(3) 0.094(6) 0.005(4) 0.021(4) 0.004(3)
C7 0.059(5) 0.030(3) 0.116(7) -0.001(4) 0.025(5) 0.006(3)
C40 0.059(5) 0.052(4) 0.068(5) -0.007(4) 0.022(4) 0.017(4)
C25 0.110(7) 0.034(3) 0.049(5) 0.000(3) 0.011(5) -0.007(4)
C21 0.044(4) 0.037(3) 0.040(4) -0.004(3) 0.017(3) 0.001(3)
C6 0.039(4) 0.043(4) 0.063(5) -0.003(3) 0.011(4) 0.007(3)
C8 0.063(5) 0.039(4) 0.116(7) 0.024(4) 0.042(5) 0.005(3)
C38 0.050(5) 0.044(4) 0.114(8) -0.015(5) 0.000(5) 0.006(4)
C14 0.064(5) 0.057(4) 0.083(5) 0.011(4) 0.049(4) 0.010(4)
C34 0.063(4) 0.061(4) 0.036(4) 0.015(3) 0.018(3) 0.003(4)
C26 0.063(5) 0.031(3) 0.067(5) -0.004(3) -0.003(4) 0.001(3)
C35 0.066(5) 0.046(4) 0.070(5) 0.019(4) 0.032(4) 0.004(3)
C42 0.038(3) 0.045(3) 0.053(4) 0.005(3) 0.020(3) 0.006(3)
C5 0.057(5) 0.062(5) 0.081(6) -0.026(4) 0.009(5) 0.006(4)
C12 0.060(4) 0.073(4) 0.040(4) 0.006(4) 0.020(3) 0.006(4)
C39 0.077(6) 0.053(4) 0.076(6) -0.025(4) 0.010(5) 0.017(4)
C16 0.041(4) 0.052(4) 0.117(7) -0.018(5) 0.024(5) 0.001(3)
C3 0.051(4) 0.089(5) 0.054(5) -0.010(4) 0.026(4) -0.003(4)
C18 0.097(7) 0.044(4) 0.053(5) -0.010(4) -0.009(5) 0.017(4)
C17 0.053(5) 0.059(5) 0.104(8) -0.019(5) -0.007(5) 0.001(4)
C4 0.063(5) 0.106(7) 0.070(6) -0.038(5) 0.020(5) 0.012(5)

loop_
_atom_type_symbol
_atom_type_description
_atom_type_scat_dispersion_real
_atom_type_scat_dispersion_imag
_atom_type_scat_source
C C 0.0033 0.0016 'International Tables Vol C Tables 4.2.6.8 and 6.1.1.4'
H H 0.0000 0.0000 'International Tables Vol C Tables 4.2.6.8 and 6.1.1.4'
Br Br -0.2901 2.4595 'International Tables Vol C Tables 4.2.6.8 and 6.1.1.4'
O O 0.0106 0.0060 'International Tables Vol C Tables 4.2.6.8 and 6.1.1.4'

loop_
_geom_angle_atom_site_label_1
_geom_angle_atom_site_label_2
_geom_angle_atom_site_label_3
_geom_angle
_geom_angle_site_symmetry_1
_geom_angle_site_symmetry_3
_geom_angle_publ_flag
C9 O2 C13 116.9(5) . . ?
C30 O4 C34 116.4(4) . . ?
C10 C11 Br1 110.3(4) . . ?
C10 C11 C21 114.5(5) . . ?
C10 C11 C12 111.0(5) . . ?
C21 C11 Br1 107.9(4) . . ?
C12 C11 Br1 104.1(4) . . ?
C12 C11 C21 108.5(5) . . ?
C27 C22 C23 117.0(6) . . ?
C27 C22 C31 119.8(5) . . ?
C23 C22 C31 123.1(5) . . ?
C22 C27 C28 119.1(6) . . ?
C22 C27 C26 119.5(7) . . ?
C28 C27 C26 121.2(7) . . ?
C30 C29 H29 119.6 . . ?
C28 C29 H29 119.6 . . ?
C28 C29 C30 120.7(6) . . ?
O4 C30 C29 114.1(5) . . ?
O4 C30 C31 124.1(6) . . ?
C31 C30 C29 121.8(6) . . ?
C1 C2 H2 119.4 . . ?
C3 C2 H2 119.4 . . ?
C3 C2 C1 121.2(6) . . ?
C1 C10 C11 123.0(5) . . ?
C9 C10 C11 118.4(5) . . ?
C9 C10 C1 118.5(5) . . ?
C33 C32 Br2 104.5(4) . . ?
C33 C32 C42 109.4(5) . . ?
C31 C32 Br2 111.1(4) . . ?
C31 C32 C33 110.5(5) . . ?
C31 C32 C42 112.1(5) . . ?
C42 C32 Br2 108.9(4) . . ?
C22 C23 H23 119.1 . . ?
C24 C23 C22 121.8(7) . . ?
C24 C23 H23 119.1 . . ?
C2 C1 C10 123.4(5) . . ?
C2 C1 C6 117.8(6) . . ?
C6 C1 C10 118.8(6) . . ?
C36 C41 C40 119.8(6) . . ?
C36 C41 C42 124.3(6) . . ?
C40 C41 C42 115.6(6) . . ?
C23 C24 H24 119.8 . . ?
C23 C24 C25 120.4(7) . . ?
C25 C24 H24 119.8 . . ?
C27 C28 H28 119.8 . . ?
C29 C28 C27 120.4(6) . . ?
C29 C28 H28 119.8 . . ?
C32 C33 H33A 109.3 . . ?
C32 C33 H33B 109.3 . . ?
H33A C33 H33B 108.0 . . ?
C34 C33 C32 111.5(5) . . ?
C34 C33 H33A 109.3 . . ?
C34 C33 H33B 109.3 . . ?
C22 C31 C32 122.3(5) . . ?
C30 C31 C22 117.5(5) . . ?
C30 C31 C32 120.0(5) . . ?
O2 C13 H13 106.4 . . ?
O2 C13 C14 111.9(6) . . ?
O2 C13 C12 108.3(5) . . ?
C14 C13 H13 106.4 . . ?
C12 C13 H13 106.4 . . ?
C12 C13 C14 116.9(5) . . ?
O2 C9 C10 125.2(6) . . ?
O2 C9 C8 113.6(6) . . ?
C10 C9 C8 121.2(6) . . ?
C20 C19 H19 120.4 . . ?
C18 C19 H19 120.4 . . ?
C18 C19 C20 119.2(7) . . ?
C41 C36 C37 117.9(7) . . ?
C41 C36 C35 124.5(6) . . ?
C37 C36 C35 117.2(6) . . ?
C20 C15 C14 125.2(6) . . ?
C16 C15 C20 116.9(7) . . ?
C16 C15 C14 117.3(7) . . ?
C19 C20 C15 120.9(6) . . ?
C19 C20 C21 115.1(6) . . ?
C15 C20 C21 124.0(6) . . ?
C36 C37 H37 119.4 . . ?
C38 C37 C36 121.2(7) . . ?
C38 C37 H37 119.4 . . ?
C6 C7 H7 119.0 . . ?
C8 C7 H7 119.0 . . ?
C8 C7 C6 122.0(7) . . ?
C41 C40 H40 119.6 . . ?
C39 C40 C41 120.8(7) . . ?
C39 C40 H40 119.6 . . ?
C24 C25 H25 119.9 . . ?
C26 C25 C24 120.3(7) . . ?
C26 C25 H25 119.9 . . ?
O1 C21 C11 122.8(5) . . ?
O1 C21 C20 121.6(5) . . ?
C20 C21 C11 115.5(5) . . ?
C7 C6 C1 119.3(6) . . ?
C7 C6 C5 122.1(7) . . ?
C5 C6 C1 118.6(7) . . ?
C9 C8 H8 120.2 . . ?
C7 C8 C9 119.7(7) . . ?
C7 C8 H8 120.2 . . ?
C37 C38 H38 119.9 . . ?
C39 C38 C37 120.2(7) . . ?
C39 C38 H38 119.9 . . ?
C13 C14 H14A 106.6 . . ?
C13 C14 H14B 106.6 . . ?
C15 C14 C13 122.7(5) . . ?
C15 C14 H14A 106.6 . . ?
C15 C14 H14B 106.6 . . ?
H14A C14 H14B 106.6 . . ?
O4 C34 C33 109.5(5) . . ?
O4 C34 H34 106.2 . . ?
O4 C34 C35 111.2(6) . . ?
C33 C34 H34 106.2 . . ?
C33 C34 C35 116.8(6) . . ?
C35 C34 H34 106.2 . . ?
C27 C26 H26 119.5 . . ?
C25 C26 C27 121.0(7) . . ?
C25 C26 H26 119.5 . . ?
C36 C35 C34 120.6(5) . . ?
C36 C35 H35A 107.2 . . ?
C36 C35 H35B 107.2 . . ?
C34 C35 H35A 107.2 . . ?
C34 C35 H35B 107.2 . . ?
H35A C35 H35B 106.8 . . ?
O3 C42 C32 122.2(6) . . ?
O3 C42 C41 122.1(6) . . ?
C41 C42 C32 115.6(5) . . ?
C6 C5 H5 118.7 . . ?
C4 C5 C6 122.6(7) . . ?
C4 C5 H5 118.7 . . ?
C11 C12 H12A 109.3 . . ?
C11 C12 H12B 109.3 . . ?
C13 C12 C11 111.7(5) . . ?
C13 C12 H12A 109.3 . . ?
C13 C12 H12B 109.3 . . ?
H12A C12 H12B 107.9 . . ?
C40 C39 H39 120.0 . . ?
C38 C39 C40 119.9(8) . . ?
C38 C39 H39 120.0 . . ?
C15 C16 H16 118.4 . . ?
C17 C16 C15 123.1(8) . . ?
C17 C16 H16 118.4 . . ?
C2 C3 H3 119.9 . . ?
C2 C3 C4 120.2(7) . . ?
C4 C3 H3 119.9 . . ?
C19 C18 H18 119.6 . . ?
C17 C18 C19 120.7(8) . . ?
C17 C18 H18 119.6 . . ?
C16 C17 C18 119.2(8) . . ?
C16 C17 H17 120.4 . . ?
C18 C17 H17 120.4 . . ?
C5 C4 C3 119.6(7) . . ?
C5 C4 H4 120.2 . . ?
C3 C4 H4 120.2 . . ?

loop_
_geom_bond_atom_site_label_1
_geom_bond_atom_site_label_2
_geom_bond_distance
_geom_bond_site_symmetry_2
_geom_bond_publ_flag
Br2 C32 1.984(5) . ?
Br1 C11 1.983(5) . ?
O1 C21 1.206(6) . ?
O2 C13 1.424(7) . ?
O2 C9 1.356(7) . ?
O4 C30 1.374(7) . ?
O4 C34 1.436(8) . ?
O3 C42 1.217(7) . ?
C11 C10 1.513(8) . ?
C11 C21 1.535(8) . ?
C11 C12 1.523(7) . ?
C22 C27 1.414(8) . ?
C22 C23 1.420(8) . ?
C22 C31 1.432(7) . ?
C27 C28 1.416(9) . ?
C27 C26 1.428(9) . ?
C29 H29 0.9300 . ?
C29 C30 1.405(8) . ?
C29 C28 1.338(9) . ?
C30 C31 1.375(7) . ?
C2 H2 0.9300 . ?
C2 C1 1.403(8) . ?
C2 C3 1.386(8) . ?
C10 C1 1.435(8) . ?
C10 C9 1.375(8) . ?
C32 C33 1.533(8) . ?
C32 C31 1.512(8) . ?
C32 C42 1.541(8) . ?
C23 H23 0.9300 . ?
C23 C24 1.368(9) . ?
C1 C6 1.427(8) . ?
C41 C36 1.390(9) . ?
C41 C40 1.399(9) . ?
C41 C42 1.478(8) . ?
C24 H24 0.9300 . ?
C24 C25 1.390(11) . ?
C28 H28 0.9300 . ?
C33 H33A 0.9700 . ?
C33 H33B 0.9700 . ?
C33 C34 1.496(9) . ?
C13 H13 0.9800 . ?
C13 C14 1.524(9) . ?
C13 C12 1.501(8) . ?
C9 C8 1.424(9) . ?
C19 H19 0.9300 . ?
C19 C20 1.397(9) . ?
C19 C18 1.389(10) . ?
C36 C37 1.392(9) . ?
C36 C35 1.507(9) . ?
C15 C20 1.401(8) . ?
C15 C14 1.500(9) . ?
C15 C16 1.386(9) . ?
C20 C21 1.492(8) . ?
C37 H37 0.9300 . ?
C37 C38 1.383(11) . ?
C7 H7 0.9300 . ?
C7 C6 1.394(10) . ?
C7 C8 1.338(10) . ?
C40 H40 0.9300 . ?
C40 C39 1.364(10) . ?
C25 H25 0.9300 . ?
C25 C26 1.349(10) . ?
C6 C5 1.415(10) . ?
C8 H8 0.9300 . ?
C38 H38 0.9300 . ?
C38 C39 1.360(11) . ?
C14 H14A 0.9700 . ?
C14 H14B 0.9700 . ?
C34 H34 0.9800 . ?
C34 C35 1.524(9) . ?
C26 H26 0.9300 . ?
C35 H35A 0.9700 . ?
C35 H35B 0.9700 . ?
C5 H5 0.9300 . ?
C5 C4 1.331(11) . ?
C12 H12A 0.9700 . ?
C12 H12B 0.9700 . ?
C39 H39 0.9300 . ?
C16 H16 0.9300 . ?
C16 C17 1.367(11) . ?
C3 H3 0.9300 . ?
C3 C4 1.403(11) . ?
C18 H18 0.9300 . ?
C18 C17 1.368(11) . ?
C17 H17 0.9300 . ?
C4 H4 0.9300 . ?

loop_
_geom_torsion_atom_site_label_1
_geom_torsion_atom_site_label_2
_geom_torsion_atom_site_label_3
_geom_torsion_atom_site_label_4
_geom_torsion
_geom_torsion_site_symmetry_1
_geom_torsion_site_symmetry_2
_geom_torsion_site_symmetry_3
_geom_torsion_site_symmetry_4
_geom_torsion_publ_flag
Br2 C32 C33 C34 161.8(4) . . . . ?
Br2 C32 C31 C22 59.3(6) . . . . ?
Br2 C32 C31 C30 -125.3(5) . . . . ?
Br2 C32 C42 O3 14.2(7) . . . . ?
Br2 C32 C42 C41 -162.9(4) . . . . ?
Br1 C11 C10 C1 58.9(6) . . . . ?
Br1 C11 C10 C9 -125.2(5) . . . . ?
Br1 C11 C21 O1 15.2(7) . . . . ?
Br1 C11 C21 C20 -163.4(4) . . . . ?
Br1 C11 C12 C13 161.5(5) . . . . ?
O2 C13 C14 C15 69.0(8) . . . . ?
O2 C13 C12 C11 -61.7(7) . . . . ?
O2 C9 C8 C7 -175.6(7) . . . . ?
O4 C30 C31 C22 170.2(5) . . . . ?
O4 C30 C31 C32 -5.4(8) . . . . ?
O4 C34 C35 C36 65.6(8) . . . . ?
C11 C10 C1 C2 2.3(9) . . . . ?
C11 C10 C1 C6 -176.9(5) . . . . ?
C11 C10 C9 O2 -4.4(9) . . . . ?
C11 C10 C9 C8 175.4(6) . . . . ?
C22 C27 C28 C29 -4.1(9) . . . . ?
C22 C27 C26 C25 3.3(8) . . . . ?
C22 C23 C24 C25 2.9(9) . . . . ?
C27 C22 C23 C24 -1.5(8) . . . . ?
C27 C22 C31 C30 7.6(7) . . . . ?
C27 C22 C31 C32 -176.9(5) . . . . ?
C29 C30 C31 C22 -8.7(8) . . . . ?
C29 C30 C31 C32 175.7(5) . . . . ?
C30 O4 C34 C33 46.8(7) . . . . ?
C30 O4 C34 C35 -83.8(6) . . . . ?
C30 C29 C28 C27 3.2(9) . . . . ?
C2 C1 C6 C7 178.6(6) . . . . ?
C2 C1 C6 C5 -0.2(8) . . . . ?
C2 C3 C4 C5 0.4(12) . . . . ?
C10 C11 C21 O1 138.4(6) . . . . ?
C10 C11 C21 C20 -40.2(6) . . . . ?
C10 C11 C12 C13 42.8(7) . . . . ?
C10 C1 C6 C7 -2.2(9) . . . . ?
C10 C1 C6 C5 179.0(6) . . . . ?
C10 C9 C8 C7 4.6(11) . . . . ?
C32 C33 C34 O4 -61.5(7) . . . . ?
C32 C33 C34 C35 66.1(7) . . . . ?
C23 C22 C27 C28 174.8(5) . . . . ?
C23 C22 C27 C26 -1.5(7) . . . . ?
C23 C22 C31 C30 -168.3(5) . . . . ?
C23 C22 C31 C32 7.2(8) . . . . ?
C23 C24 C25 C26 -1.1(10) . . . . ?
C1 C2 C3 C4 -0.2(10) . . . . ?
C1 C10 C9 O2 171.6(6) . . . . ?
C1 C10 C9 C8 -8.6(9) . . . . ?
C1 C6 C5 C4 0.4(10) . . . . ?
C41 C36 C37 C38 0.7(9) . . . . ?
C41 C36 C35 C34 54.7(9) . . . . ?
C41 C40 C39 C38 2.3(10) . . . . ?
C24 C25 C26 C27 -1.9(9) . . . . ?
C28 C27 C26 C25 -173.0(6) . . . . ?
C28 C29 C30 O4 -175.6(5) . . . . ?
C28 C29 C30 C31 3.5(9) . . . . ?
C33 C32 C31 C22 174.9(5) . . . . ?
C33 C32 C31 C30 -9.8(7) . . . . ?
C33 C32 C42 O3 -99.5(7) . . . . ?
C33 C32 C42 C41 83.4(6) . . . . ?
C33 C34 C35 C36 -61.2(9) . . . . ?
C31 C22 C27 C28 -1.4(8) . . . . ?
C31 C22 C27 C26 -177.7(5) . . . . ?
C31 C22 C23 C24 174.6(5) . . . . ?
C31 C32 C33 C34 42.3(7) . . . . ?
C31 C32 C42 O3 137.5(6) . . . . ?
C31 C32 C42 C41 -39.6(7) . . . . ?
C13 O2 C9 C10 -15.5(9) . . . . ?
C13 O2 C9 C8 164.6(6) . . . . ?
C9 O2 C13 C14 -82.7(7) . . . . ?
C9 O2 C13 C12 47.5(7) . . . . ?
C9 C10 C1 C2 -173.6(6) . . . . ?
C9 C10 C1 C6 7.3(8) . . . . ?
C19 C20 C21 O1 -43.3(8) . . . . ?
C19 C20 C21 C11 135.3(5) . . . . ?
C19 C18 C17 C16 -0.5(11) . . . . ?
C36 C41 C40 C39 0.2(9) . . . . ?
C36 C41 C42 O3 139.3(7) . . . . ?
C36 C41 C42 C32 -43.6(8) . . . . ?
C36 C37 C38 C39 1.8(11) . . . . ?
C15 C20 C21 O1 136.6(6) . . . . ?
C15 C20 C21 C11 -44.8(7) . . . . ?
C15 C16 C17 C18 -0.7(11) . . . . ?
C20 C19 C18 C17 0.1(10) . . . . ?
C20 C15 C14 C13 48.6(9) . . . . ?
C20 C15 C16 C17 2.1(9) . . . . ?
C37 C36 C35 C34 -133.1(6) . . . . ?
C37 C38 C39 C40 -3.3(11) . . . . ?
C7 C6 C5 C4 -178.3(8) . . . . ?
C40 C41 C36 C37 -1.7(8) . . . . ?
C40 C41 C36 C35 170.4(6) . . . . ?
C40 C41 C42 O3 -46.7(8) . . . . ?
C40 C41 C42 C32 130.4(6) . . . . ?
C21 C11 C10 C1 -63.0(7) . . . . ?
C21 C11 C10 C9 112.9(6) . . . . ?
C21 C11 C12 C13 -83.7(6) . . . . ?
C6 C7 C8 C9 0.8(11) . . . . ?
C6 C5 C4 C3 -0.6(12) . . . . ?
C8 C7 C6 C1 -1.9(11) . . . . ?
C8 C7 C6 C5 176.8(7) . . . . ?
C14 C13 C12 C11 65.7(7) . . . . ?
C14 C15 C20 C19 168.0(6) . . . . ?
C14 C15 C20 C21 -11.8(8) . . . . ?
C14 C15 C16 C17 -169.1(6) . . . . ?
C34 O4 C30 C29 165.0(5) . . . . ?
C34 O4 C30 C31 -14.0(8) . . . . ?
C26 C27 C28 C29 172.2(5) . . . . ?
C35 C36 C37 C38 -172.0(6) . . . . ?
C42 C32 C33 C34 -81.6(6) . . . . ?
C42 C32 C31 C22 -62.8(6) . . . . ?
C42 C32 C31 C30 112.6(6) . . . . ?
C42 C41 C36 C37 172.1(5) . . . . ?
C42 C41 C36 C35 -15.8(9) . . . . ?
C42 C41 C40 C39 -174.1(6) . . . . ?
C12 C11 C10 C1 173.8(5) . . . . ?
C12 C11 C10 C9 -10.3(7) . . . . ?
C12 C11 C21 O1 -97.0(6) . . . . ?
C12 C11 C21 C20 84.4(6) . . . . ?
C12 C13 C14 C15 -56.7(8) . . . . ?
C16 C15 C20 C19 -2.4(8) . . . . ?
C16 C15 C20 C21 177.7(5) . . . . ?
C16 C15 C14 C13 -141.0(6) . . . . ?
C3 C2 C1 C10 -179.1(6) . . . . ?
C3 C2 C1 C6 0.1(9) . . . . ?
C18 C19 C20 C15 1.4(8) . . . . ?
C18 C19 C20 C21 -178.7(6) . . . . ?
